data_4065938
loop_
_publ_author_name
'Li, Xiaoqing'
'Liu, Ruiting'
'Zhang, Zhengxing'
'Mu, Xiaoming'
'Weng, Linhong'
'Zhou, Xigeng'

_publ_section_title
;
 Unexpected Tandem Reactions of Tris(cyclopentadieny1)lanthanide with
 Diphenylketene and Regeneration of the \h5-Bonding Mode: One-Pot
 Synthesis of Heteroleptic Yttrocenes from Simple (C5H5)3Y Precursors
;
_journal_issue 15
_journal_name_full Organometallics
_journal_page_first 3298
_journal_paper_doi 10.1021/om1002045
_journal_volume 29
_journal_year 2010
_chemical_formula_sum 'C47 H43 O3 Y'
_chemical_formula_weight 744.72
_chemical_name_systematic
; 
 ? 
;
_space_group_IT_number 2
_symmetry_cell_setting triclinic
_symmetry_space_group_name_Hall '-P 1'
_symmetry_space_group_name_H-M 'P -1'
_atom_sites_solution_hydrogens geom
_atom_sites_solution_primary direct
_atom_sites_solution_secondary difmap
_audit_creation_method SHELXL-97
_cell_angle_alpha 77.633(6)
_cell_angle_beta 80.580(6)
_cell_angle_gamma 75.492(5)
_cell_formula_units_Z 2
_cell_length_a 11.137(5)
_cell_length_b 11.515(5)
_cell_length_c 15.650(6)
_cell_measurement_reflns_used 2482
_cell_measurement_temperature 293(2)
_cell_measurement_theta_max 22.213
_cell_measurement_theta_min 2.683
_cell_volume 1885.0(14)
_computing_cell_refinement 'Bruker SMART'
_computing_data_collection 'Bruker SMART'
_computing_data_reduction 'Bruker SHELXTL'
_computing_molecular_graphics 'Bruker SHELXTL'
_computing_publication_material 'Bruker SHELXTL'
_computing_structure_refinement 'SHELXL-97 (Sheldrick, 1997)'
_computing_structure_solution 'SHELXS-97 (Sheldrick, 1990)'
_diffrn_ambient_temperature 293(2)
_diffrn_measured_fraction_theta_full 0.981
_diffrn_measured_fraction_theta_max 0.981
_diffrn_measurement_device_type 'CCD area detector'
_diffrn_measurement_method 'phi and omega scans'
_diffrn_radiation_monochromator graphite
_diffrn_radiation_source 'fine-focus sealed tube'
_diffrn_radiation_type MoK\a
_diffrn_radiation_wavelength 0.71073
_diffrn_reflns_av_R_equivalents 0.0469
_diffrn_reflns_av_sigmaI/netI 0.1002
_diffrn_reflns_limit_h_max 13
_diffrn_reflns_limit_h_min -13
_diffrn_reflns_limit_k_max 13
_diffrn_reflns_limit_k_min -13
_diffrn_reflns_limit_l_max 14
_diffrn_reflns_limit_l_min -18
_diffrn_reflns_number 7870
_diffrn_reflns_theta_full 25.01
_diffrn_reflns_theta_max 25.01
_diffrn_reflns_theta_min 1.34
_exptl_absorpt_coefficient_mu 1.588
_exptl_absorpt_correction_T_max 0.8323
_exptl_absorpt_correction_T_min 0.6065
_exptl_absorpt_correction_type multi-scan
_exptl_absorpt_process_details sadabs
_exptl_crystal_colour yellow
_exptl_crystal_density_diffrn 1.312
_exptl_crystal_density_method 'not measured'
_exptl_crystal_description prism
_exptl_crystal_F_000 776
_exptl_crystal_size_max 0.35
_exptl_crystal_size_mid 0.20
_exptl_crystal_size_min 0.12
_refine_diff_density_max 0.547
_refine_diff_density_min -0.673
_refine_diff_density_rms 0.069
_refine_ls_extinction_method none
_refine_ls_goodness_of_fit_ref 1.009
_refine_ls_hydrogen_treatment constr
_refine_ls_matrix_type full
_refine_ls_number_parameters 460
_refine_ls_number_reflns 6534
_refine_ls_number_restraints 0
_refine_ls_restrained_S_all 1.009
_refine_ls_R_factor_all 0.1040
_refine_ls_R_factor_gt 0.0572
_refine_ls_shift/su_max 0.001
_refine_ls_shift/su_mean 0.000
_refine_ls_structure_factor_coef Fsqd
_refine_ls_weighting_details 'calc w=1/[\s^2^(Fo^2^)+(0.0581P)^2^+0.0000P] where P=(Fo^2^+2Fc^2^)/3'
_refine_ls_weighting_scheme calc
_refine_ls_wR_factor_gt 0.1237
_refine_ls_wR_factor_ref 0.1369
_reflns_number_gt 3685
_reflns_number_total 6534
_reflns_threshold_expression >2sigma(I)
_cod_data_source_file om1002045_si_001.cif
_cod_data_source_block f91224a
_cod_depositor_comments
;
The following automatic conversions were performed:

'_symmetry_cell_setting' value 'Triclinic' changed to 'triclinic'
according to /home/saulius/struct/CIF-dictionaries/cif_core.dic
dictionary named 'cif_core.dic' version 2.4.1 from 2010-06-29.

Automatic conversion script
Id: cif_fix_values 1715 2011-07-08 13:25:40Z adriana 
;
_cod_original_cell_volume 1885.1(13)
_cod_original_sg_symbol_H-M P-1
_cod_database_code 4065938

loop_
_symmetry_equiv_pos_as_xyz
'x, y, z'
'-x, -y, -z'

loop_
_atom_site_label
_atom_site_type_symbol
_atom_site_fract_x
_atom_site_fract_y
_atom_site_fract_z
_atom_site_U_iso_or_equiv
_atom_site_adp_type
_atom_site_occupancy
_atom_site_symmetry_multiplicity
_atom_site_calc_flag
_atom_site_refinement_flags
Y1 Y -0.06726(5) 0.72415(4) 0.68522(3) 0.0562(2) Uani 1 1 d .
O1 O 0.0484(3) 0.5842(2) 0.76193(18) 0.0453(7) Uani 1 1 d .
O2 O 0.2405(3) 0.6152(2) 0.77086(17) 0.0472(7) Uani 1 1 d .
O3 O -0.2290(4) 0.6219(4) 0.7141(3) 0.1164(16) Uani 1 1 d .
C1 C 0.1046(8) 0.6887(9) 0.5500(4) 0.117(3) Uani 1 1 d .
H1 H 0.1865 0.6562 0.5623 0.140 Uiso 1 1 calc R
C2 C 0.0244(12) 0.6216(7) 0.5465(4) 0.125(3) Uani 1 1 d .
H2 H 0.0381 0.5369 0.5577 0.150 Uiso 1 1 calc R
C3 C -0.0875(10) 0.7078(11) 0.5217(4) 0.141(3) Uani 1 1 d .
H3 H -0.1606 0.6908 0.5113 0.169 Uiso 1 1 calc R
C4 C -0.0643(8) 0.8187(7) 0.5168(4) 0.104(2) Uani 1 1 d .
H4 H -0.1215 0.8924 0.5036 0.125 Uiso 1 1 calc R
C5 C 0.0536(7) 0.8080(8) 0.5336(4) 0.106(2) Uani 1 1 d .
H5 H 0.0917 0.8712 0.5337 0.128 Uiso 1 1 calc R
C6 C -0.0502(6) 0.9118(7) 0.7463(7) 0.104(2) Uani 1 1 d .
H6 H 0.0294 0.9276 0.7335 0.125 Uiso 1 1 calc R
C7 C -0.1483(12) 0.9575(5) 0.6957(5) 0.116(3) Uani 1 1 d .
H7 H -0.1480 1.0148 0.6438 0.139 Uiso 1 1 calc R
C8 C -0.2442(8) 0.9059(9) 0.7334(8) 0.125(4) Uani 1 1 d .
H8 H -0.3196 0.9163 0.7114 0.150 Uiso 1 1 calc R
C9 C -0.2080(10) 0.8353(7) 0.8105(6) 0.113(3) Uani 1 1 d .
H9 H -0.2572 0.7905 0.8517 0.135 Uiso 1 1 calc R
C10 C -0.0944(11) 0.8394(7) 0.8182(5) 0.103(2) Uani 1 1 d .
H10 H -0.0506 0.7989 0.8657 0.123 Uiso 1 1 calc R
C11 C 0.1466(4) 0.5404(4) 0.8062(3) 0.0469(11) Uani 1 1 d .
C12 C 0.2106(4) 0.3980(4) 0.8184(3) 0.0492(12) Uani 1 1 d .
C13 C 0.2173(5) 0.4029(4) 0.9173(3) 0.0637(14) Uani 1 1 d .
H13 H 0.1775 0.3436 0.9594 0.076 Uiso 1 1 calc R
C14 C 0.3324(5) 0.4157(5) 0.9439(3) 0.0765(17) Uani 1 1 d .
H14 H 0.4000 0.3505 0.9551 0.092 Uiso 1 1 calc R
C15 C 0.3319(5) 0.5277(5) 0.9505(3) 0.0751(16) Uani 1 1 d .
H15 H 0.3956 0.5491 0.9712 0.090 Uiso 1 1 calc R
C16 C 0.2163(4) 0.6170(4) 0.9209(3) 0.0514(12) Uani 1 1 d .
H16 H 0.1753 0.6712 0.9627 0.062 Uiso 1 1 calc R
C17 C 0.1342(4) 0.5349(4) 0.9061(3) 0.0477(11) Uani 1 1 d .
H17 H 0.0496 0.5455 0.9375 0.057 Uiso 1 1 calc R
C18 C 0.2484(4) 0.6838(4) 0.8300(3) 0.0476(11) Uani 1 1 d .
C19 C 0.2838(4) 0.7904(4) 0.8078(3) 0.0460(11) Uani 1 1 d .
C20 C 0.3143(4) 0.8539(4) 0.7176(3) 0.0515(12) Uani 1 1 d .
C21 C 0.3358(6) 0.8006(6) 0.6442(4) 0.0875(18) Uani 1 1 d .
H21 H 0.3350 0.7185 0.6512 0.105 Uiso 1 1 calc R
C22 C 0.3586(6) 0.8651(7) 0.5606(4) 0.102(2) Uani 1 1 d .
H22 H 0.3718 0.8265 0.5123 0.122 Uiso 1 1 calc R
C23 C 0.3620(5) 0.9837(7) 0.5484(4) 0.0896(19) Uani 1 1 d .
H23 H 0.3766 1.0271 0.4918 0.108 Uiso 1 1 calc R
C24 C 0.3444(7) 1.0381(6) 0.6171(5) 0.104(2) Uani 1 1 d .
H24 H 0.3465 1.1200 0.6086 0.125 Uiso 1 1 calc R
C25 C 0.3229(5) 0.9742(5) 0.7015(3) 0.0786(16) Uani 1 1 d .
H25 H 0.3140 1.0136 0.7490 0.094 Uiso 1 1 calc R
C26 C 0.2905(4) 0.8525(4) 0.8812(3) 0.0492(11) Uani 1 1 d .
C27 C 0.3989(6) 0.8317(5) 0.9179(4) 0.0871(18) Uani 1 1 d .
H27 H 0.4698 0.7786 0.8969 0.105 Uiso 1 1 calc R
C28 C 0.4039(7) 0.8888(6) 0.9860(5) 0.112(3) Uani 1 1 d .
H28 H 0.4777 0.8719 1.0114 0.135 Uiso 1 1 calc R
C29 C 0.3031(7) 0.9690(5) 1.0161(4) 0.091(2) Uani 1 1 d .
H29 H 0.3077 1.0072 1.0618 0.110 Uiso 1 1 calc R
C30 C 0.1963(7) 0.9932(5) 0.9796(4) 0.0860(18) Uani 1 1 d .
H30 H 0.1271 1.0492 0.9995 0.103 Uiso 1 1 calc R
C31 C 0.1891(5) 0.9354(4) 0.9129(3) 0.0704(15) Uani 1 1 d .
H31 H 0.1144 0.9524 0.8886 0.084 Uiso 1 1 calc R
C32 C 0.1124(5) 0.3290(4) 0.8088(3) 0.0517(12) Uani 1 1 d .
C33 C 0.0199(6) 0.3039(6) 0.8755(4) 0.093(2) Uani 1 1 d .
H33 H 0.0162 0.3292 0.9287 0.112 Uiso 1 1 calc R
C34 C -0.0684(7) 0.2418(6) 0.8657(4) 0.105(2) Uani 1 1 d .
H34 H -0.1298 0.2271 0.9121 0.126 Uiso 1 1 calc R
C35 C -0.0658(7) 0.2034(5) 0.7912(5) 0.0916(19) Uani 1 1 d .
H35 H -0.1232 0.1599 0.7855 0.110 Uiso 1 1 calc R
C36 C 0.0203(6) 0.2284(6) 0.7247(4) 0.0912(19) Uani 1 1 d .
H36 H 0.0216 0.2039 0.6717 0.109 Uiso 1 1 calc R
C37 C 0.1091(5) 0.2910(5) 0.7334(4) 0.0787(16) Uani 1 1 d .
H37 H 0.1679 0.3070 0.6855 0.094 Uiso 1 1 calc R
C38 C 0.3289(5) 0.3525(4) 0.7654(3) 0.0543(13) Uani 1 1 d .
C39 C 0.4091(6) 0.2450(5) 0.7994(4) 0.0770(16) Uani 1 1 d .
H39 H 0.3877 0.2040 0.8557 0.092 Uiso 1 1 calc R
C40 C 0.5185(7) 0.1981(6) 0.7524(6) 0.110(2) Uani 1 1 d .
H40 H 0.5712 0.1269 0.7773 0.132 Uiso 1 1 calc R
C41 C 0.5502(6) 0.2541(8) 0.6708(5) 0.106(2) Uani 1 1 d .
H41 H 0.6247 0.2217 0.6391 0.127 Uiso 1 1 calc R
C42 C 0.4731(6) 0.3596(6) 0.6336(4) 0.0905(18) Uani 1 1 d .
H42 H 0.4946 0.3980 0.5765 0.109 Uiso 1 1 calc R
C43 C 0.3640(5) 0.4077(5) 0.6814(3) 0.0623(13) Uani 1 1 d .
H43 H 0.3125 0.4795 0.6562 0.075 Uiso 1 1 calc R
C44 C -0.2120(8) 0.5048(9) 0.7592(12) 0.368(13) Uani 1 1 d .
H44A H -0.1785 0.4997 0.8137 0.442 Uiso 1 1 calc R
H44B H -0.1517 0.4516 0.7244 0.442 Uiso 1 1 calc R
C45 C -0.3249(8) 0.4652(10) 0.7785(9) 0.246(7) Uani 1 1 d .
H45A H -0.3486 0.4483 0.8416 0.296 Uiso 1 1 calc R
H45B H -0.3173 0.3919 0.7550 0.296 Uiso 1 1 calc R
C46 C -0.4139(9) 0.5631(10) 0.7373(11) 0.282(9) Uani 1 1 d .
H46A H -0.4492 0.5360 0.6945 0.339 Uiso 1 1 calc R
H46B H -0.4810 0.5918 0.7810 0.339 Uiso 1 1 calc R
C47 C -0.3549(8) 0.6572(10) 0.6958(8) 0.204(5) Uani 1 1 d .
H47A H -0.3965 0.7317 0.7176 0.245 Uiso 1 1 calc R
H47B H -0.3582 0.6719 0.6327 0.245 Uiso 1 1 calc R

loop_
_atom_site_aniso_label
_atom_site_aniso_U_11
_atom_site_aniso_U_22
_atom_site_aniso_U_33
_atom_site_aniso_U_23
_atom_site_aniso_U_13
_atom_site_aniso_U_12
Y1 0.0586(3) 0.0434(3) 0.0693(4) -0.0172(2) -0.0190(2) -0.0027(2)
O1 0.0423(18) 0.0420(16) 0.0533(18) -0.0087(14) -0.0045(15) -0.0129(14)
O2 0.063(2) 0.0415(16) 0.0400(17) -0.0091(14) -0.0019(15) -0.0194(15)
O3 0.063(3) 0.096(3) 0.211(5) -0.051(3) -0.035(3) -0.024(2)
C1 0.129(7) 0.116(7) 0.067(5) -0.009(5) 0.008(4) 0.026(6)
C2 0.248(12) 0.073(5) 0.052(4) -0.023(4) -0.021(6) -0.022(7)
C3 0.205(10) 0.165(9) 0.085(5) -0.019(6) -0.070(6) -0.073(8)
C4 0.113(6) 0.100(6) 0.090(5) -0.005(4) -0.039(4) 0.000(5)
C5 0.089(5) 0.133(7) 0.084(5) -0.007(4) 0.007(4) -0.023(5)
C6 0.065(5) 0.085(5) 0.182(8) -0.083(5) 0.006(6) -0.016(4)
C7 0.168(8) 0.040(4) 0.143(7) -0.033(4) -0.065(7) 0.015(5)
C8 0.093(6) 0.102(6) 0.199(10) -0.095(7) -0.076(7) 0.038(5)
C9 0.099(6) 0.116(7) 0.135(8) -0.088(6) 0.025(6) -0.016(5)
C10 0.136(8) 0.086(5) 0.093(6) -0.059(5) -0.028(6) 0.006(5)
C11 0.062(3) 0.036(2) 0.044(3) -0.010(2) -0.003(2) -0.014(2)
C12 0.066(3) 0.034(2) 0.045(3) -0.008(2) -0.010(3) -0.005(2)
C13 0.105(4) 0.043(3) 0.041(3) 0.000(2) -0.017(3) -0.014(3)
C14 0.105(5) 0.059(3) 0.068(4) -0.005(3) -0.046(3) -0.003(3)
C15 0.107(5) 0.067(4) 0.058(3) -0.006(3) -0.043(3) -0.014(3)
C16 0.068(3) 0.051(3) 0.038(3) -0.013(2) 0.002(2) -0.019(3)
C17 0.060(3) 0.041(2) 0.040(3) -0.007(2) 0.007(2) -0.016(2)
C18 0.055(3) 0.045(3) 0.043(3) -0.014(2) -0.009(2) -0.006(2)
C19 0.040(3) 0.048(3) 0.052(3) -0.012(2) -0.005(2) -0.011(2)
C20 0.050(3) 0.054(3) 0.052(3) -0.005(2) -0.009(2) -0.016(2)
C21 0.118(5) 0.098(5) 0.061(4) -0.017(4) 0.016(4) -0.064(4)
C22 0.131(6) 0.137(6) 0.054(4) -0.018(4) 0.019(4) -0.079(5)
C23 0.078(4) 0.102(5) 0.079(5) 0.017(4) -0.004(4) -0.035(4)
C24 0.147(7) 0.078(4) 0.086(5) 0.012(4) -0.006(5) -0.052(4)
C25 0.108(5) 0.067(4) 0.059(4) -0.006(3) 0.003(3) -0.029(3)
C26 0.054(3) 0.047(3) 0.054(3) -0.013(2) -0.005(3) -0.021(2)
C27 0.090(4) 0.070(4) 0.114(5) -0.037(3) -0.047(4) -0.001(3)
C28 0.131(6) 0.087(5) 0.143(6) -0.051(5) -0.084(5) 0.000(4)
C29 0.146(6) 0.066(4) 0.078(4) -0.021(3) -0.035(4) -0.031(4)
C30 0.121(5) 0.060(4) 0.084(4) -0.030(3) -0.009(4) -0.020(4)
C31 0.083(4) 0.060(3) 0.075(4) -0.024(3) -0.012(3) -0.016(3)
C32 0.067(3) 0.034(2) 0.050(3) -0.009(2) 0.002(3) -0.008(2)
C33 0.116(5) 0.120(5) 0.067(4) -0.038(4) 0.025(4) -0.076(5)
C34 0.145(6) 0.105(5) 0.084(5) -0.019(4) 0.024(4) -0.082(5)
C35 0.118(6) 0.057(4) 0.114(5) -0.038(4) 0.001(5) -0.036(4)
C36 0.086(4) 0.132(6) 0.079(4) -0.056(4) 0.019(4) -0.054(4)
C37 0.078(4) 0.109(5) 0.061(4) -0.033(3) 0.017(3) -0.045(4)
C38 0.067(4) 0.044(3) 0.054(3) -0.016(2) -0.013(3) -0.006(3)
C39 0.095(4) 0.061(3) 0.069(4) -0.016(3) -0.026(3) 0.009(3)
C40 0.102(6) 0.094(5) 0.129(6) -0.056(5) -0.044(5) 0.038(4)
C41 0.068(5) 0.135(7) 0.114(6) -0.064(5) 0.003(5) 0.004(5)
C42 0.095(5) 0.091(5) 0.082(5) -0.026(4) 0.017(4) -0.023(4)
C43 0.062(4) 0.059(3) 0.063(4) -0.018(3) 0.008(3) -0.011(3)
C44 0.078(6) 0.093(7) 0.88(4) 0.061(13) -0.064(12) -0.049(6)
C45 0.076(6) 0.157(10) 0.50(2) -0.037(12) 0.000(10) -0.049(7)
C46 0.088(7) 0.137(9) 0.65(3) -0.108(14) -0.094(12) -0.015(7)
C47 0.092(7) 0.199(11) 0.357(15) -0.062(11) -0.076(8) -0.055(7)

loop_
_atom_type_symbol
_atom_type_description
_atom_type_scat_dispersion_real
_atom_type_scat_dispersion_imag
_atom_type_scat_source
C C 0.0033 0.0016 'International Tables Vol C Tables 4.2.6.8 and 6.1.1.4'
H H 0.0000 0.0000 'International Tables Vol C Tables 4.2.6.8 and 6.1.1.4'
O O 0.0106 0.0060 'International Tables Vol C Tables 4.2.6.8 and 6.1.1.4'
Y Y -2.7962 3.5667 'International Tables Vol C Tables 4.2.6.8 and 6.1.1.4'

loop_
_geom_angle_atom_site_label_1
_geom_angle_atom_site_label_2
_geom_angle_atom_site_label_3
_geom_angle
O1 Y1 O3 92.97(14)
O1 Y1 C6 100.7(3)
O3 Y1 C6 128.7(2)
O1 Y1 C4 135.50(18)
O3 Y1 C4 104.1(2)
C6 Y1 C4 99.8(3)
O1 Y1 C2 89.9(2)
O3 Y1 C2 90.5(3)
C6 Y1 C2 138.1(3)
C4 Y1 C2 49.9(2)
O1 Y1 C8 129.4(3)
O3 Y1 C8 83.4(3)
C6 Y1 C8 50.2(2)
C4 Y1 C8 93.7(3)
C2 Y1 C8 140.3(3)
O1 Y1 C10 84.53(18)
O3 Y1 C10 105.3(3)
C6 Y1 C10 29.9(2)
C4 Y1 C10 127.8(3)
C2 Y1 C10 163.5(4)
C8 Y1 C10 49.0(2)
O1 Y1 C1 87.57(19)
O3 Y1 C1 119.8(3)
C6 Y1 C1 110.0(3)
C4 Y1 C1 48.2(2)
C2 Y1 C1 29.3(2)
C8 Y1 C1 137.3(4)
C10 Y1 C1 134.5(4)
O1 Y1 C7 130.5(2)
O3 Y1 C7 112.0(3)
C6 Y1 C7 30.6(2)
C4 Y1 C7 80.4(2)
C2 Y1 C7 129.7(2)
C8 Y1 C7 29.5(2)
C10 Y1 C7 48.7(2)
C1 Y1 C7 112.4(3)
O1 Y1 C5 112.1(2)
O3 Y1 C5 130.3(2)
C6 Y1 C5 89.3(3)
C4 Y1 C5 29.72(19)
C2 Y1 C5 49.6(2)
C8 Y1 C5 108.1(4)
C10 Y1 C5 118.7(3)
C1 Y1 C5 29.3(2)
C7 Y1 C5 84.0(3)
O1 Y1 C9 99.6(3)
O3 Y1 C9 80.4(2)
C6 Y1 C9 48.8(2)
C4 Y1 C9 123.4(3)
C2 Y1 C9 167.1(4)
C8 Y1 C9 29.9(2)
C10 Y1 C9 28.6(2)
C1 Y1 C9 158.4(3)
C7 Y1 C9 48.1(3)
C5 Y1 C9 131.9(3)
O1 Y1 C3 120.2(3)
O3 Y1 C3 80.8(2)
C6 Y1 C3 129.2(4)
C4 Y1 C3 29.6(2)
C2 Y1 C3 31.5(2)
C8 Y1 C3 109.0(3)
C10 Y1 C3 154.6(3)
C1 Y1 C3 49.2(3)
C7 Y1 C3 106.0(3)
C5 Y1 C3 49.5(3)
C9 Y1 C3 136.5(4)
C11 O1 Y1 152.4(3)
C18 O2 C11 110.7(3)
C44 O3 C47 106.5(7)
C44 O3 Y1 120.6(5)
C47 O3 Y1 132.8(6)
C2 C1 C5 112.1(8)
C2 C1 Y1 75.0(5)
C5 C1 Y1 75.7(4)
C2 C1 H1 123.9
C5 C1 H1 123.9
Y1 C1 H1 117.0
C1 C2 C3 105.3(7)
C1 C2 Y1 75.7(4)
C3 C2 Y1 75.2(4)
C1 C2 H2 127.3
C3 C2 H2 127.3
Y1 C2 H2 114.5
C4 C3 C2 105.5(8)
C4 C3 Y1 74.0(4)
C2 C3 Y1 73.3(3)
C4 C3 H3 127.3
C2 C3 H3 127.3
Y1 C3 H3 117.7
C3 C4 C5 110.6(8)
C3 C4 Y1 76.4(4)
C5 C4 Y1 75.9(4)
C3 C4 H4 124.7
C5 C4 H4 124.7
Y1 C4 H4 114.8
C1 C5 C4 106.4(8)
C1 C5 Y1 75.1(4)
C4 C5 Y1 74.3(4)
C1 C5 H5 126.8
C4 C5 H5 126.8
Y1 C5 H5 116.1
C10 C6 C7 105.4(7)
C10 C6 Y1 76.6(4)
C7 C6 Y1 76.4(3)
C10 C6 H6 127.3
C7 C6 H6 127.3
Y1 C6 H6 112.7
C8 C7 C6 109.1(8)
C8 C7 Y1 75.0(4)
C6 C7 Y1 73.0(3)
C8 C7 H7 125.4
C6 C7 H7 125.4
Y1 C7 H7 118.3
C7 C8 C9 105.7(7)
C7 C8 Y1 75.5(4)
C9 C8 Y1 75.4(4)
C7 C8 H8 127.1
C9 C8 H8 127.1
Y1 C8 H8 114.5
C10 C9 C8 110.1(9)
C10 C9 Y1 75.3(4)
C8 C9 Y1 74.7(4)
C10 C9 H9 124.9
C8 C9 H9 124.9
Y1 C9 H9 116.8
C9 C10 C6 109.4(8)
C9 C10 Y1 76.1(4)
C6 C10 Y1 73.6(4)
C9 C10 H10 125.3
C6 C10 H10 125.3
Y1 C10 H10 116.9
O1 C11 O2 108.9(3)
O1 C11 C17 121.1(4)
O2 C11 C17 103.5(3)
O1 C11 C12 119.8(3)
O2 C11 C12 111.0(3)
C17 C11 C12 90.6(3)
C38 C12 C32 109.0(3)
C38 C12 C13 117.3(4)
C32 C12 C13 112.5(4)
C38 C12 C11 121.1(4)
C32 C12 C11 108.1(3)
C13 C12 C11 87.2(3)
C14 C13 C17 104.0(4)
C14 C13 C12 120.1(4)
C17 C13 C12 90.6(3)
C14 C13 H13 113.1
C17 C13 H13 113.1
C12 C13 H13 113.1
C15 C14 C13 114.0(5)
C15 C14 H14 123.0
C13 C14 H14 123.0
C14 C15 C16 112.0(5)
C14 C15 H15 124.0
C16 C15 H15 124.0
C18 C16 C15 108.6(4)
C18 C16 C17 103.4(3)
C15 C16 C17 103.5(4)
C18 C16 H16 113.5
C15 C16 H16 113.5
C17 C16 H16 113.5
C11 C17 C16 106.5(3)
C11 C17 C13 90.0(3)
C16 C17 C13 105.9(4)
C11 C17 H17 117.0
C16 C17 H17 117.0
C13 C17 H17 117.0
C19 C18 O2 124.1(4)
C19 C18 C16 127.4(4)
O2 C18 C16 108.4(4)
C18 C19 C20 126.1(4)
C18 C19 C26 117.3(4)
C20 C19 C26 116.6(4)
C21 C20 C25 115.2(5)
C21 C20 C19 124.0(4)
C25 C20 C19 120.8(4)
C20 C21 C22 122.0(6)
C20 C21 H21 119.0
C22 C21 H21 119.0
C23 C22 C21 120.4(6)
C23 C22 H22 119.8
C21 C22 H22 119.8
C24 C23 C22 119.8(6)
C24 C23 H23 120.1
C22 C23 H23 120.1
C23 C24 C25 120.5(6)
C23 C24 H24 119.7
C25 C24 H24 119.7
C20 C25 C24 122.1(5)
C20 C25 H25 119.0
C24 C25 H25 119.0
C27 C26 C31 117.3(4)
C27 C26 C19 121.0(4)
C31 C26 C19 121.7(4)
C26 C27 C28 120.6(6)
C26 C27 H27 119.7
C28 C27 H27 119.7
C29 C28 C27 120.9(6)
C29 C28 H28 119.5
C27 C28 H28 119.5
C30 C29 C28 119.6(6)
C30 C29 H29 120.2
C28 C29 H29 120.2
C29 C30 C31 120.2(6)
C29 C30 H30 119.9
C31 C30 H30 119.9
C30 C31 C26 121.4(5)
C30 C31 H31 119.3
C26 C31 H31 119.3
C37 C32 C33 114.9(5)
C37 C32 C12 122.4(4)
C33 C32 C12 122.7(4)
C32 C33 C34 122.0(5)
C32 C33 H33 119.0
C34 C33 H33 119.0
C35 C34 C33 120.9(6)
C35 C34 H34 119.6
C33 C34 H34 119.6
C34 C35 C36 118.7(6)
C34 C35 H35 120.6
C36 C35 H35 120.6
C35 C36 C37 121.1(6)
C35 C36 H36 119.4
C37 C36 H36 119.4
C32 C37 C36 122.4(5)
C32 C37 H37 118.8
C36 C37 H37 118.8
C43 C38 C39 116.6(5)
C43 C38 C12 123.8(4)
C39 C38 C12 119.5(5)
C40 C39 C38 121.8(6)
C40 C39 H39 119.1
C38 C39 H39 119.1
C41 C40 C39 120.2(6)
C41 C40 H40 119.9
C39 C40 H40 119.9
C40 C41 C42 120.3(6)
C40 C41 H41 119.8
C42 C41 H41 119.8
C43 C42 C41 119.4(6)
C43 C42 H42 120.3
C41 C42 H42 120.3
C38 C43 C42 121.7(5)
C38 C43 H43 119.1
C42 C43 H43 119.1
O3 C44 C45 111.4(8)
O3 C44 H44A 109.4
C45 C44 H44A 109.4
O3 C44 H44B 109.4
C45 C44 H44B 109.4
H44A C44 H44B 108.0
C44 C45 C46 104.9(10)
C44 C45 H45A 110.8
C46 C45 H45A 110.8
C44 C45 H45B 110.8
C46 C45 H45B 110.8
H45A C45 H45B 108.8
C47 C46 C45 108.8(9)
C47 C46 H46A 109.9
C45 C46 H46A 109.9
C47 C46 H46B 109.9
C45 C46 H46B 109.9
H46A C46 H46B 108.3
C46 C47 O3 108.1(9)
C46 C47 H47A 110.1
O3 C47 H47A 110.1
C46 C47 H47B 110.1
O3 C47 H47B 110.1
H47A C47 H47B 108.4

loop_
_geom_bond_atom_site_label_1
_geom_bond_atom_site_label_2
_geom_bond_distance
Y1 O1 2.082(3)
Y1 O3 2.325(4)
Y1 C6 2.602(6)
Y1 C4 2.626(6)
Y1 C2 2.630(6)
Y1 C8 2.637(6)
Y1 C10 2.638(6)
Y1 C1 2.639(7)
Y1 C7 2.643(6)
Y1 C5 2.646(6)
Y1 C9 2.647(6)
Y1 C3 2.655(6)
O1 C11 1.324(5)
O2 C18 1.364(5)
O2 C11 1.483(5)
O3 C44 1.364(10)
O3 C47 1.417(8)
C1 C2 1.333(10)
C1 C5 1.334(9)
C1 H1 0.9300
C2 C3 1.437(11)
C2 H2 0.9300
C3 C4 1.350(10)
C3 H3 0.9300
C4 C5 1.352(8)
C4 H4 0.9300
C5 H5 0.9300
C6 C10 1.351(9)
C6 C7 1.384(9)
C6 H6 0.9300
C7 C8 1.342(10)
C7 H7 0.9300
C8 C9 1.362(10)
C8 H8 0.9300
C9 C10 1.305(9)
C9 H9 0.9300
C10 H10 0.9300
C11 C17 1.537(6)
C11 C12 1.599(6)
C12 C38 1.477(6)
C12 C32 1.547(6)
C12 C13 1.575(6)
C13 C14 1.461(7)
C13 C17 1.560(6)
C13 H13 0.9800
C14 C15 1.314(7)
C14 H14 0.9300
C15 C16 1.503(6)
C15 H15 0.9300
C16 C18 1.499(6)
C16 C17 1.542(6)
C16 H16 0.9800
C17 H17 0.9800
C18 C19 1.340(6)
C19 C20 1.473(6)
C19 C26 1.498(6)
C20 C21 1.374(7)
C20 C25 1.379(6)
C21 C22 1.377(7)
C21 H21 0.9300
C22 C23 1.347(8)
C22 H22 0.9300
C23 C24 1.321(8)
C23 H23 0.9300
C24 C25 1.383(7)
C24 H24 0.9300
C25 H25 0.9300
C26 C27 1.367(6)
C26 C31 1.383(6)
C27 C28 1.382(7)
C27 H27 0.9300
C28 C29 1.353(8)
C28 H28 0.9300
C29 C30 1.345(7)
C29 H29 0.9300
C30 C31 1.376(7)
C30 H30 0.9300
C31 H31 0.9300
C32 C37 1.353(6)
C32 C33 1.379(7)
C33 C34 1.398(8)
C33 H33 0.9300
C34 C35 1.327(7)
C34 H34 0.9300
C35 C36 1.330(7)
C35 H35 0.9300
C36 C37 1.399(7)
C36 H36 0.9300
C37 H37 0.9300
C38 C43 1.373(6)
C38 C39 1.390(6)
C39 C40 1.366(8)
C39 H39 0.9300
C40 C41 1.336(9)
C40 H40 0.9300
C41 C42 1.375(8)
C41 H41 0.9300
C42 C43 1.373(7)
C42 H42 0.9300
C43 H43 0.9300
C44 C45 1.409(10)
C44 H44A 0.9700
C44 H44B 0.9700
C45 C46 1.416(13)
C45 H45A 0.9700
C45 H45B 0.9700
C46 C47 1.394(13)
C46 H46A 0.9700
C46 H46B 0.9700
C47 H47A 0.9700
C47 H47B 0.9700
